data_7231196
loop_
_publ_author_name
'Radhakrishna, Latchupatula'
'Pandey, Madhusudan K.'
'Balakrishna, Maravanji S.'

_publ_section_title
;
 1,2,3-Triazole based bisphosphine,
 5-(diphenylphosphanyl)-1-(2-(diphenylphosphanyl)-phenyl)-4-phenyl-1H-1,2,3-triazole:
 an ambidentate ligand with switchable coordination modes
;
_journal_issue 45
_journal_name_full 'RSC Advances'
_journal_page_first 25704
_journal_paper_doi 10.1039/C8RA04086A
_journal_volume 8
_journal_year 2018
_chemical_formula_moiety 'C38 H29 Au2 Cl2 N3 P2, C H Cl3'
_chemical_formula_sum 'C39 H30 Au2 Cl5 N3 P2'
_chemical_formula_weight 1173.78
_space_group_crystal_system monoclinic
_space_group_IT_number 14
_space_group_name_Hall '-P 2ybc'
_space_group_name_H-M_alt 'P 1 21/c 1'
_symmetry_space_group_name_Hall '-P 2ybc'
_symmetry_space_group_name_H-M 'P 1 21/c 1'
_atom_sites_solution_hydrogens geom
_atom_sites_solution_primary direct
_audit_creation_date 2017-03-25
_audit_creation_method
;
Olex2 1.2
(compiled 2017.03.02 svn.r3394 for OlexSys, GUI svn.r5324)
;
_audit_update_record
;
2018-03-24 deposited with the CCDC.
2018-07-06 downloaded from the CCDC.
;
_cell_angle_alpha 90
_cell_angle_beta 95.247(4)
_cell_angle_gamma 90
_cell_formula_units_Z 4
_cell_length_a 12.7791(5)
_cell_length_b 14.3916(6)
_cell_length_c 20.6657(8)
_cell_measurement_reflns_used 20217
_cell_measurement_temperature 150
_cell_measurement_theta_max 31.3790
_cell_measurement_theta_min 2.1050
_cell_volume 3784.7(3)
_computing_cell_refinement 'CrysAlisPro 1.171.38.41 (Rigaku OD, 2015)'
_computing_data_collection 'CrysAlisPro 1.171.38.41 (Rigaku OD, 2015)'
_computing_data_reduction 'CrysAlisPro 1.171.38.41 (Rigaku OD, 2015)'
_computing_molecular_graphics 'Olex2 (Dolomanov et al., 2009)'
_computing_publication_material 'Olex2 (Dolomanov et al., 2009)'
_computing_structure_refinement 'ShelXL (Sheldrick, 2015)'
_computing_structure_solution 'ShelXT (Sheldrick, 2015)'
_diffrn_ambient_temperature 150
_diffrn_detector CCD
_diffrn_detector_area_resol_mean 28.5714
_diffrn_detector_type 'Rigaku Saturn724+'
_diffrn_measured_fraction_theta_full 0.999
_diffrn_measured_fraction_theta_max 0.999
_diffrn_measurement_details
;
List of Runs (angles in degrees, time in seconds):

  # Type    Start    End  Width  t~exp~   \w     \q     \k     \f   Frames
#--------------------------------------------------------------------------
  1  \w    -92.00  15.00   0.50   16.00    --  -20.00   0.00 -36.00  214
  2  \w    -74.50  19.00   0.50   16.00    --  -20.00 -72.00-108.00  187
  3  \w    -59.00 -28.50   0.50   16.00    --  -20.00  72.00-108.00   61
  4  \w    -44.00 -14.00   0.50   16.00    --  -20.00 -72.00 -36.00   60
  5  \w   -110.00  19.00   0.50   16.00    --  -20.00 -72.00  36.00  258
  6  \w    -67.50 -11.00   0.50   16.00    --  -20.00 -72.00-180.00  113
;
_diffrn_measurement_device 'AFC12 (Right): Kappa 3 circle'
_diffrn_measurement_device_type 'Rigaku Saturn724+ (2x2 bin mode)'
_diffrn_measurement_method '\w scans'
_diffrn_measurement_specimen_support 'Mitegen 50um'
_diffrn_orient_matrix_type 'CrysAlisPro convention (1999,Acta A55,543-557)'
_diffrn_orient_matrix_UB_11 0.0485258000
_diffrn_orient_matrix_UB_12 0.0015701000
_diffrn_orient_matrix_UB_13 0.0195539000
_diffrn_orient_matrix_UB_21 0.0046872000
_diffrn_orient_matrix_UB_22 0.0480325000
_diffrn_orient_matrix_UB_23 -0.0069183000
_diffrn_orient_matrix_UB_31 -0.0270024000
_diffrn_orient_matrix_UB_32 0.0110448000
_diffrn_orient_matrix_UB_33 0.0275077000
_diffrn_radiation_collimation 0.3
_diffrn_radiation_monochromator Confocal
_diffrn_radiation_probe x-ray
_diffrn_radiation_type MoK\a
_diffrn_radiation_wavelength 0.71073
_diffrn_reflns_av_R_equivalents 0.0509
_diffrn_reflns_av_unetI/netI 0.0306
_diffrn_reflns_Laue_measured_fraction_full 0.999
_diffrn_reflns_Laue_measured_fraction_max 0.999
_diffrn_reflns_limit_h_max 15
_diffrn_reflns_limit_h_min -15
_diffrn_reflns_limit_k_max 16
_diffrn_reflns_limit_k_min -17
_diffrn_reflns_limit_l_max 23
_diffrn_reflns_limit_l_min -24
_diffrn_reflns_number 30848
_diffrn_reflns_point_group_measured_fraction_full 0.999
_diffrn_reflns_point_group_measured_fraction_max 0.999
_diffrn_reflns_theta_full 25.000
_diffrn_reflns_theta_max 25.000
_diffrn_reflns_theta_min 2.136
_diffrn_source 'Rotating Anode'
_diffrn_source_current 24.0
_diffrn_source_power 1.2
_diffrn_source_target Mo
_diffrn_source_type 'Rotating Anode'
_diffrn_source_voltage 50.0
_exptl_absorpt_coefficient_mu 8.216
_exptl_absorpt_correction_T_max 1.00000
_exptl_absorpt_correction_T_min 0.44046
_exptl_absorpt_correction_type numerical
_exptl_absorpt_process_details
;
CrysAlisPro 1.171.38.41 (Rigaku Oxford Diffraction, 2015)
Empirical absorption correction using spherical harmonics,
 implemented in SCALE3 ABSPACK scaling algorithm.
;
_exptl_crystal_colour white
_exptl_crystal_colour_primary white
_exptl_crystal_density_diffrn 2.060
_exptl_crystal_description block
_exptl_crystal_F_000 2232
_exptl_crystal_size_max 0.17
_exptl_crystal_size_mid 0.07
_exptl_crystal_size_min 0.05
_refine_diff_density_max 0.692
_refine_diff_density_min -0.808
_refine_diff_density_rms 0.179
_refine_ls_extinction_method none
_refine_ls_goodness_of_fit_ref 1.025
_refine_ls_hydrogen_treatment constr
_refine_ls_matrix_type full
_refine_ls_number_parameters 460
_refine_ls_number_reflns 6649
_refine_ls_number_restraints 0
_refine_ls_restrained_S_all 1.025
_refine_ls_R_factor_all 0.0337
_refine_ls_R_factor_gt 0.0269
_refine_ls_shift/su_max 0.001
_refine_ls_shift/su_mean 0.000
_refine_ls_structure_factor_coef Fsqd
_refine_ls_weighting_details 'w=1/[\s^2^(Fo^2^)+(0.0310P)^2^+6.1680P] where P=(Fo^2^+2Fc^2^)/3'
_refine_ls_weighting_scheme calc
_refine_ls_wR_factor_gt 0.0610
_refine_ls_wR_factor_ref 0.0650
_reflns_Friedel_coverage 0.000
_reflns_number_gt 5828
_reflns_number_total 6649
_reflns_threshold_expression 'I > 2\s(I)'
_cod_data_source_file c8ra04086a2.cif
_cod_data_source_block msb-rk-157-au_mo
_cod_database_code 7231196
_shelx_shelxl_version_number 2016/4
_chemical_oxdiff_formula C38H29N3P2Au1Cl2
_shelx_space_group_comment
;
The symmetry employed for this shelxl refinement is uniquely defined
by the following loop, which should always be used as a source of
symmetry information in preference to the above space-group names.
They are only intended as comments.
;
_reflns_odcompleteness_completeness 92.66
_reflns_odcompleteness_iscentric 1
_reflns_odcompleteness_theta 31.25
_olex2_refinement_description
;
1. Fixed Uiso
 At 1.2 times of:
  All C(H) groups
2.a Ternary CH refined with riding coordinates:
 C39(H39)
2.b Aromatic/amide H refined with riding coordinates:
 C30(H30), C32(H32), C31(H31), C28(H28), C10(H10), C6(H6), C3(H3), C29(H29),
 C11(H11), C14(H14), C18(H18), C24(H24), C4(H4), C12(H12), C25(H25), C5(H5),
 C22(H22), C34(H34), C13(H13), C38(H38), C26(H26), C19(H19), C23(H23), C37(H37),
  C35(H35), C20(H20), C17(H17), C16(H16), C36(H36)
;
_olex2_submission_special_instructions 'No special instructions were received'
_oxdiff_exptl_absorpt_empirical_details
;
Empirical correction (ABSPACK) includes:
- Absorption correction using spherical harmonics
- Frame scaling
- Detector area scaling
;
_oxdiff_exptl_absorpt_empirical_full_max 1.790
_oxdiff_exptl_absorpt_empirical_full_min 0.746

loop_
_space_group_symop_operation_xyz
'x, y, z'
'-x, y+1/2, -z+1/2'
'-x, -y, -z'
'x, -y-1/2, z-1/2'

loop_
_atom_site_label
_atom_site_type_symbol
_atom_site_fract_x
_atom_site_fract_y
_atom_site_fract_z
_atom_site_U_iso_or_equiv
_atom_site_adp_type
_atom_site_occupancy
_atom_site_site_symmetry_order
_atom_site_calc_flag
_atom_site_refinement_flags_posn
Au2 Au 0.15371(2) 0.39739(2) 0.33778(2) 0.02072(6) Uani 1 1 d .
Au1 Au 0.23945(2) 0.60522(2) 0.29369(2) 0.02243(6) Uani 1 1 d .
P2 P 0.30706(9) 0.35188(8) 0.38538(5) 0.0186(2) Uani 1 1 d .
Cl1 Cl 0.27795(9) 0.53893(9) 0.19832(5) 0.0303(3) Uani 1 1 d .
P1 P 0.19053(9) 0.67862(8) 0.38061(5) 0.0206(3) Uani 1 1 d .
Cl2 Cl -0.00530(9) 0.43143(9) 0.28497(6) 0.0307(3) Uani 1 1 d .
Cl3 Cl -0.02421(11) 0.20572(10) 0.33685(7) 0.0468(4) Uani 1 1 d .
Cl4 Cl 0.11217(12) 0.04877(11) 0.36055(8) 0.0552(4) Uani 1 1 d .
Cl5 Cl -0.06073(14) 0.07681(13) 0.43772(8) 0.0620(4) Uani 1 1 d .
C30 C 0.4934(4) 0.2049(4) 0.2383(3) 0.0384(13) Uani 1 1 d .
H30 H 0.533484 0.175694 0.207587 0.046 Uiso 1 1 calc R
N1 N 0.3467(3) 0.5255(2) 0.43903(16) 0.0169(8) Uani 1 1 d .
C32 C 0.4019(3) 0.3380(4) 0.2723(2) 0.0255(10) Uani 1 1 d .
H32 H 0.377894 0.399864 0.264756 0.031 Uiso 1 1 calc R
N3 N 0.5001(3) 0.5683(3) 0.41838(18) 0.0224(8) Uani 1 1 d .
N2 N 0.4157(3) 0.5962(3) 0.44352(18) 0.0223(8) Uani 1 1 d .
C31 C 0.4594(4) 0.2940(4) 0.2282(2) 0.0325(12) Uani 1 1 d .
H31 H 0.475556 0.326092 0.190153 0.039 Uiso 1 1 calc R
C8 C 0.4881(3) 0.4787(3) 0.3982(2) 0.0182(9) Uani 1 1 d .
C28 C 0.4126(4) 0.2000(3) 0.3375(2) 0.0282(11) Uani 1 1 d .
H28 H 0.395834 0.166939 0.374966 0.034 Uiso 1 1 calc R
C10 C 0.6291(3) 0.4826(3) 0.3248(2) 0.0239(10) Uani 1 1 d .
H10 H 0.608809 0.544487 0.313646 0.029 Uiso 1 1 calc R
C6 C 0.2393(3) 0.4802(3) 0.5227(2) 0.0225(10) Uani 1 1 d .
H6 H 0.288294 0.431999 0.534132 0.027 Uiso 1 1 calc R
C3 C 0.0971(3) 0.6190(3) 0.4891(2) 0.0236(10) Uani 1 1 d .
H3 H 0.047602 0.666905 0.477847 0.028 Uiso 1 1 calc R
C29 C 0.4701(4) 0.1573(4) 0.2926(3) 0.0368(13) Uani 1 1 d .
H29 H 0.493509 0.095058 0.299355 0.044 Uiso 1 1 calc R
C21 C 0.0585(3) 0.7223(3) 0.3608(2) 0.0235(10) Uani 1 1 d .
C11 C 0.7112(3) 0.4430(4) 0.2973(2) 0.0273(11) Uani 1 1 d .
H11 H 0.747561 0.477548 0.267195 0.033 Uiso 1 1 calc R
C27 C 0.3792(3) 0.2911(3) 0.3281(2) 0.0205(10) Uani 1 1 d .
C2 C 0.1809(3) 0.6058(3) 0.4515(2) 0.0179(9) Uani 1 1 d .
C14 C 0.6077(3) 0.3439(3) 0.3855(2) 0.0213(10) Uani 1 1 d .
H14 H 0.573141 0.309822 0.416660 0.026 Uiso 1 1 calc R
C18 C 0.3629(4) 0.9452(4) 0.4457(3) 0.0357(12) Uani 1 1 d .
H18 H 0.395462 1.002507 0.458458 0.043 Uiso 1 1 calc R
C24 C -0.1449(4) 0.7805(4) 0.3254(3) 0.0403(14) Uani 1 1 d .
H24 H -0.214538 0.801047 0.313178 0.048 Uiso 1 1 calc R
C4 C 0.0846(4) 0.5640(4) 0.5422(2) 0.0272(11) Uani 1 1 d .
H4 H 0.027304 0.574346 0.567528 0.033 Uiso 1 1 calc R
C12 C 0.7417(3) 0.3539(4) 0.3126(2) 0.0301(12) Uani 1 1 d .
H12 H 0.798320 0.326534 0.292722 0.036 Uiso 1 1 calc R
C25 C -0.1144(4) 0.6939(4) 0.3089(3) 0.0403(13) Uani 1 1 d .
H25 H -0.162838 0.653328 0.285553 0.048 Uiso 1 1 calc R
C33 C 0.3050(3) 0.2760(3) 0.4540(2) 0.0223(10) Uani 1 1 d .
C9 C 0.5747(3) 0.4332(3) 0.3690(2) 0.0192(9) Uani 1 1 d .
C5 C 0.1548(3) 0.4943(3) 0.5586(2) 0.0256(11) Uani 1 1 d .
H5 H 0.145372 0.455532 0.594752 0.031 Uiso 1 1 calc R
C7 C 0.3889(3) 0.4498(3) 0.41118(19) 0.0166(9) Uani 1 1 d .
C22 C 0.0268(4) 0.8097(4) 0.3778(2) 0.0337(12) Uani 1 1 d .
H22 H 0.074540 0.850195 0.401792 0.040 Uiso 1 1 calc R
C34 C 0.3942(4) 0.2625(3) 0.4965(2) 0.0258(10) Uani 1 1 d .
H34 H 0.455666 0.297821 0.491405 0.031 Uiso 1 1 calc R
C13 C 0.6901(3) 0.3040(3) 0.3571(2) 0.0246(10) Uani 1 1 d .
H13 H 0.711402 0.242323 0.368014 0.030 Uiso 1 1 calc R
C39 C -0.0164(4) 0.0897(4) 0.3606(3) 0.0383(13) Uani 1 1 d .
H39 H -0.062657 0.052220 0.328874 0.046 Uiso 1 1 calc R
C1 C 0.2520(3) 0.5366(3) 0.4701(2) 0.0186(9) Uani 1 1 d .
C38 C 0.2162(4) 0.2241(4) 0.4620(2) 0.0354(12) Uani 1 1 d .
H38 H 0.154033 0.233255 0.433777 0.042 Uiso 1 1 calc R
C26 C -0.0123(4) 0.6650(4) 0.3263(2) 0.0349(12) Uani 1 1 d .
H26 H 0.009152 0.604718 0.314174 0.042 Uiso 1 1 calc R
C15 C 0.2660(3) 0.7801(3) 0.4085(2) 0.0228(10) Uani 1 1 d .
C19 C 0.3539(4) 0.9191(4) 0.3818(3) 0.0341(12) Uani 1 1 d .
H19 H 0.380651 0.958186 0.350121 0.041 Uiso 1 1 calc R
C23 C -0.0747(4) 0.8381(4) 0.3598(3) 0.0419(14) Uani 1 1 d .
H23 H -0.096324 0.898550 0.371340 0.050 Uiso 1 1 calc R
C37 C 0.2180(5) 0.1595(4) 0.5105(3) 0.0483(16) Uani 1 1 d .
H37 H 0.157364 0.122852 0.515410 0.058 Uiso 1 1 calc R
C35 C 0.3944(4) 0.1988(4) 0.5456(2) 0.0305(11) Uani 1 1 d .
H35 H 0.455530 0.190671 0.574850 0.037 Uiso 1 1 calc R
C20 C 0.3065(4) 0.8368(3) 0.3632(2) 0.0294(11) Uani 1 1 d .
H20 H 0.301503 0.818761 0.318839 0.035 Uiso 1 1 calc R
C17 C 0.3246(4) 0.8880(4) 0.4912(3) 0.0395(14) Uani 1 1 d .
H17 H 0.331923 0.905305 0.535803 0.047 Uiso 1 1 calc R
C16 C 0.2758(4) 0.8058(4) 0.4726(2) 0.0333(12) Uani 1 1 d .
H16 H 0.248700 0.766874 0.504180 0.040 Uiso 1 1 calc R
C36 C 0.3070(5) 0.1469(4) 0.5525(2) 0.0395(13) Uani 1 1 d .
H36 H 0.307441 0.102135 0.586296 0.047 Uiso 1 1 calc R

loop_
_atom_site_aniso_label
_atom_site_aniso_U_11
_atom_site_aniso_U_22
_atom_site_aniso_U_33
_atom_site_aniso_U_23
_atom_site_aniso_U_13
_atom_site_aniso_U_12
Au2 0.01653(10) 0.02588(11) 0.01950(10) -0.00072(7) 0.00018(7) -0.00164(7)
Au1 0.02413(11) 0.02569(11) 0.01760(10) -0.00005(7) 0.00267(7) 0.00171(7)
P2 0.0173(5) 0.0207(6) 0.0173(6) -0.0009(5) -0.0003(4) -0.0025(5)
Cl1 0.0380(7) 0.0320(7) 0.0213(6) -0.0034(5) 0.0054(5) 0.0025(5)
P1 0.0210(6) 0.0229(6) 0.0180(6) 0.0012(5) 0.0032(4) 0.0023(5)
Cl2 0.0199(5) 0.0357(7) 0.0354(7) 0.0013(6) -0.0035(5) 0.0008(5)
Cl3 0.0431(8) 0.0356(8) 0.0583(9) 0.0083(7) -0.0137(7) -0.0012(6)
Cl4 0.0514(9) 0.0429(9) 0.0674(10) -0.0175(8) -0.0163(8) 0.0095(7)
Cl5 0.0771(11) 0.0687(11) 0.0391(8) 0.0055(8) -0.0010(8) -0.0152(9)
C30 0.033(3) 0.046(4) 0.038(3) -0.024(3) 0.009(2) -0.002(3)
N1 0.0125(17) 0.020(2) 0.0171(18) -0.0024(16) -0.0027(14) -0.0034(15)
C32 0.024(2) 0.032(3) 0.020(2) -0.004(2) -0.0036(19) -0.001(2)
N3 0.0166(18) 0.026(2) 0.025(2) -0.0004(18) 0.0025(15) -0.0001(17)
N2 0.022(2) 0.021(2) 0.024(2) -0.0019(16) 0.0024(16) 0.0014(16)
C31 0.029(3) 0.050(3) 0.018(2) -0.004(2) 0.004(2) -0.010(3)
C8 0.018(2) 0.019(2) 0.017(2) -0.0001(18) -0.0019(17) 0.0025(19)
C28 0.030(3) 0.027(3) 0.028(3) -0.010(2) 0.003(2) -0.006(2)
C10 0.024(2) 0.026(3) 0.021(2) 0.003(2) -0.0026(19) 0.000(2)
C6 0.022(2) 0.023(2) 0.021(2) -0.003(2) -0.0033(18) -0.003(2)
C3 0.022(2) 0.030(3) 0.018(2) -0.002(2) 0.0025(18) 0.008(2)
C29 0.036(3) 0.029(3) 0.045(3) -0.010(3) 0.003(2) 0.003(2)
C21 0.025(2) 0.028(3) 0.017(2) 0.002(2) 0.0033(19) 0.004(2)
C11 0.023(2) 0.037(3) 0.022(2) 0.000(2) 0.0048(19) -0.003(2)
C27 0.018(2) 0.023(2) 0.020(2) -0.0038(19) -0.0029(17) 0.0012(19)
C2 0.019(2) 0.021(2) 0.014(2) -0.0024(18) -0.0020(17) -0.0027(18)
C14 0.018(2) 0.024(3) 0.021(2) 0.000(2) 0.0002(18) -0.0030(19)
C18 0.030(3) 0.025(3) 0.052(3) -0.006(3) 0.001(2) -0.001(2)
C24 0.024(3) 0.056(4) 0.041(3) 0.015(3) 0.003(2) 0.008(3)
C4 0.023(2) 0.041(3) 0.018(2) -0.003(2) 0.0044(19) 0.001(2)
C12 0.019(2) 0.049(3) 0.023(2) -0.008(2) 0.0019(19) 0.005(2)
C25 0.029(3) 0.050(4) 0.042(3) -0.004(3) -0.003(2) -0.001(3)
C33 0.026(2) 0.025(3) 0.015(2) -0.004(2) 0.0007(18) -0.004(2)
C9 0.016(2) 0.023(2) 0.018(2) -0.0051(19) -0.0026(17) -0.0015(19)
C5 0.025(2) 0.035(3) 0.017(2) 0.002(2) 0.0021(19) -0.006(2)
C7 0.016(2) 0.021(2) 0.012(2) 0.0011(18) -0.0006(16) -0.0017(18)
C22 0.032(3) 0.032(3) 0.037(3) -0.003(2) 0.000(2) 0.006(2)
C34 0.024(2) 0.029(3) 0.023(2) -0.001(2) 0.0005(19) -0.004(2)
C13 0.024(2) 0.024(3) 0.025(2) -0.007(2) -0.0007(19) 0.002(2)
C39 0.042(3) 0.031(3) 0.039(3) 0.002(2) -0.014(2) -0.005(2)
C1 0.018(2) 0.023(2) 0.014(2) -0.0034(19) 0.0010(17) -0.0010(19)
C38 0.035(3) 0.043(3) 0.026(3) 0.003(2) -0.006(2) -0.015(2)
C26 0.032(3) 0.033(3) 0.038(3) -0.005(2) -0.003(2) 0.001(2)
C15 0.019(2) 0.021(2) 0.027(2) 0.000(2) 0.0025(19) 0.0044(19)
C19 0.030(3) 0.031(3) 0.042(3) 0.008(2) 0.004(2) -0.003(2)
C23 0.034(3) 0.027(3) 0.067(4) 0.004(3) 0.011(3) 0.010(2)
C37 0.057(4) 0.053(4) 0.035(3) 0.007(3) 0.002(3) -0.026(3)
C35 0.036(3) 0.035(3) 0.020(2) 0.000(2) 0.001(2) 0.007(2)
C20 0.029(3) 0.030(3) 0.030(3) 0.002(2) 0.006(2) 0.001(2)
C17 0.041(3) 0.044(4) 0.034(3) -0.011(3) 0.004(2) -0.003(3)
C16 0.037(3) 0.035(3) 0.028(3) 0.001(2) 0.004(2) -0.004(2)
C36 0.060(4) 0.035(3) 0.024(3) 0.004(2) 0.003(2) -0.012(3)

loop_
_atom_type_symbol
_atom_type_description
_atom_type_scat_dispersion_real
_atom_type_scat_dispersion_imag
_atom_type_scat_source
C C 0.0033 0.0016 'International Tables Vol C Tables 4.2.6.8 and 6.1.1.4'
H H 0.0000 0.0000 'International Tables Vol C Tables 4.2.6.8 and 6.1.1.4'
Au Au -2.0133 8.8022 'International Tables Vol C Tables 4.2.6.8 and 6.1.1.4'
Cl Cl 0.1484 0.1585 'International Tables Vol C Tables 4.2.6.8 and 6.1.1.4'
N N 0.0061 0.0033 'International Tables Vol C Tables 4.2.6.8 and 6.1.1.4'
P P 0.1023 0.0942 'International Tables Vol C Tables 4.2.6.8 and 6.1.1.4'

loop_
_geom_angle_atom_site_label_1
_geom_angle_atom_site_label_2
_geom_angle_atom_site_label_3
_geom_angle
P2 Au2 Au1 95.00(3)
P2 Au2 Cl2 174.94(5)
Cl2 Au2 Au1 88.69(3)
Cl1 Au1 Au2 87.90(3)
P1 Au1 Au2 94.68(3)
P1 Au1 Cl1 174.27(4)
C27 P2 Au2 109.83(14)
C27 P2 C7 104.9(2)
C33 P2 Au2 117.15(15)
C33 P2 C27 105.7(2)
C33 P2 C7 107.0(2)
C7 P2 Au2 111.46(14)
C21 P1 Au1 107.90(15)
C21 P1 C2 104.6(2)
C21 P1 C15 104.5(2)
C2 P1 Au1 115.02(15)
C2 P1 C15 106.4(2)
C15 P1 Au1 117.28(15)
C31 C30 H30 119.8
C31 C30 C29 120.4(5)
C29 C30 H30 119.8
N2 N1 C7 110.5(3)
N2 N1 C1 117.5(3)
C7 N1 C1 131.4(4)
C31 C32 H32 120.3
C31 C32 C27 119.4(5)
C27 C32 H32 120.3
N2 N3 C8 109.8(4)
N3 N2 N1 107.6(3)
C30 C31 C32 120.8(5)
C30 C31 H31 119.6
C32 C31 H31 119.6
N3 C8 C9 118.8(4)
N3 C8 C7 107.8(4)
C7 C8 C9 133.4(4)
C29 C28 H28 119.9
C29 C28 C27 120.2(5)
C27 C28 H28 119.9
C11 C10 H10 119.7
C11 C10 C9 120.7(4)
C9 C10 H10 119.7
C5 C6 H6 120.3
C1 C6 H6 120.3
C1 C6 C5 119.5(4)
C2 C3 H3 119.4
C4 C3 H3 119.4
C4 C3 C2 121.2(4)
C30 C29 C28 119.7(5)
C30 C29 H29 120.1
C28 C29 H29 120.1
C22 C21 P1 123.3(4)
C26 C21 P1 117.6(4)
C26 C21 C22 119.1(4)
C10 C11 H11 119.7
C10 C11 C12 120.6(4)
C12 C11 H11 119.7
C32 C27 P2 118.0(4)
C28 C27 P2 122.6(3)
C28 C27 C32 119.5(4)
C3 C2 P1 119.0(3)
C1 C2 P1 123.4(3)
C1 C2 C3 117.6(4)
C9 C14 H14 119.7
C13 C14 H14 119.7
C13 C14 C9 120.6(4)
C19 C18 H18 120.2
C19 C18 C17 119.6(5)
C17 C18 H18 120.2
C25 C24 H24 120.2
C25 C24 C23 119.7(5)
C23 C24 H24 120.2
C3 C4 H4 120.0
C5 C4 C3 119.9(4)
C5 C4 H4 120.0
C11 C12 H12 120.1
C11 C12 C13 119.9(4)
C13 C12 H12 120.1
C24 C25 H25 120.1
C24 C25 C26 119.7(5)
C26 C25 H25 120.1
C34 C33 P2 121.1(3)
C38 C33 P2 119.7(4)
C38 C33 C34 119.0(4)
C10 C9 C8 119.0(4)
C14 C9 C8 122.6(4)
C14 C9 C10 118.4(4)
C6 C5 H5 119.9
C4 C5 C6 120.2(4)
C4 C5 H5 119.9
N1 C7 P2 120.4(3)
N1 C7 C8 104.2(4)
C8 C7 P2 133.9(3)
C21 C22 H22 120.2
C21 C22 C23 119.6(5)
C23 C22 H22 120.2
C33 C34 H34 119.7
C35 C34 C33 120.7(4)
C35 C34 H34 119.7
C14 C13 C12 119.8(5)
C14 C13 H13 120.1
C12 C13 H13 120.1
Cl3 C39 Cl4 110.7(3)
Cl3 C39 Cl5 110.1(3)
Cl3 C39 H39 108.5
Cl4 C39 Cl5 110.4(3)
Cl4 C39 H39 108.5
Cl5 C39 H39 108.5
C6 C1 N1 117.0(4)
C6 C1 C2 121.5(4)
C2 C1 N1 121.2(4)
C33 C38 H38 120.1
C37 C38 C33 119.8(5)
C37 C38 H38 120.1
C21 C26 C25 120.9(5)
C21 C26 H26 119.5
C25 C26 H26 119.5
C20 C15 P1 118.9(4)
C16 C15 P1 121.6(4)
C16 C15 C20 119.3(5)
C18 C19 H19 119.9
C18 C19 C20 120.3(5)
C20 C19 H19 119.9
C24 C23 C22 121.0(5)
C24 C23 H23 119.5
C22 C23 H23 119.5
C38 C37 H37 119.7
C38 C37 C36 120.6(5)
C36 C37 H37 119.7
C34 C35 H35 120.0
C36 C35 C34 119.9(5)
C36 C35 H35 120.0
C15 C20 H20 119.8
C19 C20 C15 120.5(5)
C19 C20 H20 119.8
C18 C17 H17 119.9
C18 C17 C16 120.2(5)
C16 C17 H17 119.9
C15 C16 C17 120.2(5)
C15 C16 H16 119.9
C17 C16 H16 119.9
C37 C36 H36 120.0
C35 C36 C37 120.0(5)
C35 C36 H36 120.0

loop_
_geom_bond_atom_site_label_1
_geom_bond_atom_site_label_2
_geom_bond_distance
Au2 Au1 3.3406(3)
Au2 P2 2.2101(11)
Au2 Cl2 2.2703(11)
Au1 Cl1 2.2834(11)
Au1 P1 2.2224(11)
P2 C27 1.794(4)
P2 C33 1.791(5)
P2 C7 1.806(4)
P1 C21 1.812(5)
P1 C2 1.814(4)
P1 C15 1.814(5)
Cl3 C39 1.740(5)
Cl4 C39 1.745(6)
Cl5 C39 1.750(6)
C30 H30 0.9500
C30 C31 1.364(8)
C30 C29 1.371(8)
N1 N2 1.344(5)
N1 C7 1.365(5)
N1 C1 1.429(5)
C32 H32 0.9500
C32 C31 1.378(7)
C32 C27 1.388(6)
N3 N2 1.303(5)
N3 C8 1.360(6)
C31 H31 0.9500
C8 C9 1.463(6)
C8 C7 1.383(6)
C28 H28 0.9500
C28 C29 1.379(7)
C28 C27 1.386(7)
C10 H10 0.9500
C10 C11 1.362(6)
C10 C9 1.393(6)
C6 H6 0.9500
C6 C5 1.380(6)
C6 C1 1.378(6)
C3 H3 0.9500
C3 C2 1.393(6)
C3 C4 1.374(7)
C29 H29 0.9500
C21 C22 1.377(7)
C21 C26 1.375(7)
C11 H11 0.9500
C11 C12 1.369(7)
C2 C1 1.380(6)
C14 H14 0.9500
C14 C9 1.386(6)
C14 C13 1.377(6)
C18 H18 0.9500
C18 C19 1.368(7)
C18 C17 1.374(8)
C24 H24 0.9500
C24 C25 1.359(8)
C24 C23 1.371(8)
C4 H4 0.9500
C4 C5 1.366(7)
C12 H12 0.9500
C12 C13 1.380(7)
C25 H25 0.9500
C25 C26 1.385(7)
C33 C34 1.387(6)
C33 C38 1.382(7)
C5 H5 0.9500
C22 H22 0.9500
C22 C23 1.378(7)
C34 H34 0.9500
C34 C35 1.368(7)
C13 H13 0.9500
C39 H39 1.0000
C38 H38 0.9500
C38 C37 1.368(7)
C26 H26 0.9500
C15 C20 1.378(6)
C15 C16 1.369(7)
C19 H19 0.9500
C19 C20 1.368(7)
C23 H23 0.9500
C37 H37 0.9500
C37 C36 1.378(8)
C35 H35 0.9500
C35 C36 1.361(7)
C20 H20 0.9500
C17 H17 0.9500
C17 C16 1.377(7)
C16 H16 0.9500
C36 H36 0.9500

loop_
_geom_torsion_atom_site_label_1
_geom_torsion_atom_site_label_2
_geom_torsion_atom_site_label_3
_geom_torsion_atom_site_label_4
_geom_torsion
Au2 P2 C27 C32 58.9(4)
Au2 P2 C27 C28 -121.1(4)
Au2 P2 C33 C34 -163.7(3)
Au2 P2 C33 C38 21.8(5)
Au2 P2 C7 N1 41.3(4)
Au2 P2 C7 C8 -122.7(4)
Au1 P1 C21 C22 -137.1(4)
Au1 P1 C21 C26 42.0(4)
Au1 P1 C2 C3 -139.0(3)
Au1 P1 C2 C1 40.2(4)
Au1 P1 C15 C20 34.8(4)
Au1 P1 C15 C16 -151.1(4)
P2 C33 C34 C35 -174.6(4)
P2 C33 C38 C37 173.5(4)
P1 C21 C22 C23 178.8(4)
P1 C21 C26 C25 -179.5(4)
P1 C2 C1 N1 8.3(6)
P1 C2 C1 C6 -177.2(3)
P1 C15 C20 C19 172.9(4)
P1 C15 C16 C17 -173.5(4)
N3 C8 C9 C10 -42.4(6)
N3 C8 C9 C14 134.9(4)
N3 C8 C7 P2 165.7(4)
N3 C8 C7 N1 -0.1(5)
N2 N1 C7 P2 -168.7(3)
N2 N1 C7 C8 -0.6(5)
N2 N1 C1 C6 -112.8(4)
N2 N1 C1 C2 62.1(5)
N2 N3 C8 C9 -179.3(4)
N2 N3 C8 C7 0.7(5)
C31 C30 C29 C28 -0.5(8)
C31 C32 C27 P2 178.4(3)
C31 C32 C27 C28 -1.6(7)
C8 N3 N2 N1 -1.0(5)
C10 C11 C12 C13 -1.0(7)
C3 C2 C1 N1 -172.5(4)
C3 C2 C1 C6 2.1(6)
C3 C4 C5 C6 1.3(7)
C29 C30 C31 C32 0.5(8)
C29 C28 C27 P2 -178.4(4)
C29 C28 C27 C32 1.6(7)
C21 P1 C2 C3 -20.8(4)
C21 P1 C2 C1 158.4(4)
C21 P1 C15 C20 -84.6(4)
C21 P1 C15 C16 89.6(4)
C21 C22 C23 C24 0.3(8)
C11 C10 C9 C8 179.0(4)
C11 C10 C9 C14 1.6(6)
C11 C12 C13 C14 0.4(7)
C27 P2 C33 C34 73.6(4)
C27 P2 C33 C38 -100.9(4)
C27 P2 C7 N1 160.1(3)
C27 P2 C7 C8 -3.9(5)
C27 C32 C31 C30 0.6(7)
C27 C28 C29 C30 -0.6(7)
C2 P1 C21 C22 100.0(4)
C2 P1 C21 C26 -81.0(4)
C2 P1 C15 C20 165.1(4)
C2 P1 C15 C16 -20.7(5)
C2 C3 C4 C5 -0.6(7)
C18 C19 C20 C15 0.9(8)
C18 C17 C16 C15 0.7(8)
C24 C25 C26 C21 0.9(8)
C4 C3 C2 P1 178.2(4)
C4 C3 C2 C1 -1.1(7)
C25 C24 C23 C22 0.2(8)
C33 P2 C27 C32 -173.8(3)
C33 P2 C27 C28 6.2(4)
C33 P2 C7 N1 -87.9(4)
C33 P2 C7 C8 108.1(5)
C33 C34 C35 C36 1.0(7)
C33 C38 C37 C36 1.3(9)
C9 C8 C7 P2 -14.2(8)
C9 C8 C7 N1 180.0(4)
C9 C10 C11 C12 0.0(7)
C9 C14 C13 C12 1.2(7)
C5 C6 C1 N1 173.4(4)
C5 C6 C1 C2 -1.4(7)
C7 P2 C27 C32 -61.0(4)
C7 P2 C27 C28 119.0(4)
C7 P2 C33 C34 -37.8(4)
C7 P2 C33 C38 147.7(4)
C7 N1 N2 N3 1.0(5)
C7 N1 C1 C6 57.6(6)
C7 N1 C1 C2 -127.6(5)
C7 C8 C9 C10 137.5(5)
C7 C8 C9 C14 -45.1(7)
C22 C21 C26 C25 -0.3(7)
C34 C33 C38 C37 -1.1(8)
C34 C35 C36 C37 -0.8(8)
C13 C14 C9 C8 -179.5(4)
C13 C14 C9 C10 -2.1(6)
C1 N1 N2 N3 173.3(3)
C1 N1 C7 P2 20.4(6)
C1 N1 C7 C8 -171.4(4)
C1 C6 C5 C4 -0.3(7)
C38 C33 C34 C35 0.0(7)
C38 C37 C36 C35 -0.4(9)
C26 C21 C22 C23 -0.2(7)
C15 P1 C21 C22 -11.6(4)
C15 P1 C21 C26 167.5(4)
C15 P1 C2 C3 89.4(4)
C15 P1 C2 C1 -91.4(4)
C19 C18 C17 C16 -1.2(8)
C23 C24 C25 C26 -0.8(8)
C20 C15 C16 C17 0.6(7)
C17 C18 C19 C20 0.4(8)
C16 C15 C20 C19 -1.4(7)
